data_4115771
loop_
_publ_author_name
'Magalie Claeys-Bruno'
'Dawn Toronto'
'Jacques P\'ecaut'
'Michel Bardet'
'Jean-Claude Marchon'

_publ_section_title
;
 Three-Point versus Two-Point Attachment of (R)- and (S)-Amino Acid Methyl
 Esters to a Cobalt(III) Chiroporphyrin: Implications for the Analysis of
 Amino Acid Enantiomers by 1H NMR Spectroscopy
;
_journal_name_full 'Journal of the American Chemical Society'
_journal_page_first 11067
_journal_page_last 11068
_journal_paper_doi 10.1021/ja016494x
_journal_volume 123
_journal_year 2001
_chemical_formula_sum 'C72 H82 Cl13 Co N6 O14'
_chemical_formula_weight 1775.22
_chemical_name_systematic
;
 ?
;
_space_group_IT_number 19
_symmetry_cell_setting orthorhombic
_symmetry_space_group_name_Hall 'P 2ac 2ab'
_symmetry_space_group_name_H-M 'P 21 21 21'
_atom_sites_solution_hydrogens geom
_atom_sites_solution_primary direct
_atom_sites_solution_secondary difmap
_audit_creation_method SHELXL-97
_cell_angle_alpha 90.00
_cell_angle_beta 90.00
_cell_angle_gamma 90.00
_cell_formula_units_Z 4
_cell_length_a 11.7375(6)
_cell_length_b 22.5981(13)
_cell_length_c 31.3184(15)
_cell_measurement_temperature 193(2)
_cell_volume 8307.1(8)
_computing_cell_refinement 'Bruker SMART'
_computing_data_collection 'Bruker SMART'
_computing_data_reduction 'Bruker SHELXTL'
_computing_molecular_graphics 'Bruker SHELXTL'
_computing_publication_material 'Bruker SHELXTL'
_computing_structure_refinement 'SHELXL-97 (Sheldrick, 1997)'
_computing_structure_solution 'SHELXS-97 (Sheldrick, 1990)'
_diffrn_ambient_temperature 193(2)
_diffrn_measured_fraction_theta_full 0.886
_diffrn_measured_fraction_theta_max 0.886
_diffrn_measurement_device_type 'CCD area detector'
_diffrn_measurement_method 'phi and omega scans'
_diffrn_radiation_monochromator graphite
_diffrn_radiation_source 'fine-focus sealed tube'
_diffrn_radiation_type MoK\a
_diffrn_radiation_wavelength 0.71073
_diffrn_reflns_av_R_equivalents 0.0760
_diffrn_reflns_av_sigmaI/netI 0.2312
_diffrn_reflns_limit_h_max 15
_diffrn_reflns_limit_h_min -12
_diffrn_reflns_limit_k_max 18
_diffrn_reflns_limit_k_min -31
_diffrn_reflns_limit_l_max 21
_diffrn_reflns_limit_l_min -42
_diffrn_reflns_number 33137
_diffrn_reflns_theta_full 29.50
_diffrn_reflns_theta_max 29.50
_diffrn_reflns_theta_min 1.80
_exptl_absorpt_coefficient_mu 0.687
_exptl_absorpt_correction_type none
_exptl_crystal_density_diffrn 1.419
_exptl_crystal_F_000 3664
_exptl_crystal_size_max 0.1
_exptl_crystal_size_mid 0.1
_exptl_crystal_size_min 0.3
_refine_diff_density_max 0.825
_refine_diff_density_min -0.724
_refine_diff_density_rms 0.106
_refine_ls_abs_structure_details 'Flack H D (1983), Acta Cryst. A39, 876-881'
_refine_ls_abs_structure_Flack -0.02(2)
_refine_ls_extinction_method none
_refine_ls_goodness_of_fit_ref 0.841
_refine_ls_hydrogen_treatment mixed
_refine_ls_matrix_type full
_refine_ls_number_parameters 955
_refine_ls_number_reflns 18770
_refine_ls_number_restraints 0
_refine_ls_restrained_S_all 0.841
_refine_ls_R_factor_all 0.1800
_refine_ls_R_factor_gt 0.0644
_refine_ls_shift/su_max 0.089
_refine_ls_shift/su_mean 0.002
_refine_ls_structure_factor_coef Fsqd
_refine_ls_weighting_details 'calc w=1/[\s^2^(Fo^2^)+(0.0809P)^2^+0.0000P] where P=(Fo^2^+2Fc^2^)/3'
_refine_ls_weighting_scheme calc
_refine_ls_wR_factor_gt 0.1420
_refine_ls_wR_factor_ref 0.1774
_reflns_number_gt 7475
_reflns_number_total 18770
_reflns_threshold_expression >2sigma(I)
_cod_data_source_file ja016494x_s2_4.cif
_cod_data_source_block Rtyr
_cod_database_code 4115771

loop_
_symmetry_equiv_pos_as_xyz
'x, y, z'
'-x+1/2, -y, z+1/2'
'-x, y+1/2, -z+1/2'
'x+1/2, -y+1/2, -z'

loop_
_atom_site_label
_atom_site_type_symbol
_atom_site_fract_x
_atom_site_fract_y
_atom_site_fract_z
_atom_site_U_iso_or_equiv
_atom_site_adp_type
_atom_site_occupancy
_atom_site_symmetry_multiplicity
_atom_site_calc_flag
_atom_site_refinement_flags
Co Co 0.69160(6) 0.42838(3) 0.13258(3) 0.02131(19) Uani 1 1 d .
O21 O 0.8802(4) 0.3904(2) 0.28154(15) 0.0465(13) Uani 1 1 d .
O22 O 0.8962(5) 0.3042(2) 0.31640(18) 0.0714(17) Uani 1 1 d .
O41 O 0.5340(4) 0.2345(2) 0.11376(15) 0.0428(12) Uani 1 1 d .
O42 O 0.5684(4) 0.1482(2) 0.14704(17) 0.0550(14) Uani 1 1 d .
O61 O 0.9815(4) 0.56077(19) 0.09454(16) 0.0455(13) Uani 1 1 d .
O62 O 1.0149(4) 0.6462(2) 0.06066(17) 0.0550(14) Uani 1 1 d .
O81 O 0.3427(4) 0.5680(2) 0.08283(17) 0.0612(15) Uani 1 1 d .
O82 O 0.3384(5) 0.6612(3) 0.06042(18) 0.0704(17) Uani 1 1 d .
O91 O 1.0064(4) 0.39224(19) 0.13000(17) 0.0404(12) Uani 1 1 d .
O92 O 0.9880(4) 0.34735(17) 0.19412(16) 0.0396(12) Uani 1 1 d .
O93 O 0.7241(5) 0.6848(2) 0.26145(16) 0.0698(18) Uani 1 1 d .
H1PH H 0.7072 0.6800 0.2873 0.105 Uiso 1 1 calc R
O101 O 0.5524(4) 0.3947(2) 0.02395(15) 0.0496(14) Uani 1 1 d .
O102 O 0.4344(5) 0.4715(2) 0.02635(15) 0.0594(16) Uani 1 1 d .
O103 O 0.2944(4) 0.36947(18) 0.27477(14) 0.0417(12) Uani 1 1 d .
H2PH H 0.2599 0.4001 0.2828 0.063 Uiso 1 1 calc R
N1 N 0.6080(4) 0.46153(19) 0.18139(16) 0.0248(12) Uani 1 1 d .
N2 N 0.7144(4) 0.35463(19) 0.16446(15) 0.0229(12) Uani 1 1 d .
N3 N 0.7747(4) 0.39495(19) 0.08449(16) 0.0261(12) Uani 1 1 d .
N4 N 0.6708(4) 0.5030(2) 0.10060(16) 0.0274(12) Uani 1 1 d .
N5 N 0.8308(4) 0.46722(19) 0.15268(15) 0.0238(12) Uani 1 1 d .
H5N1 H 0.8763 0.4726 0.1291 0.029 Uiso 1 1 calc R
H5N2 H 0.8098 0.5043 0.1618 0.029 Uiso 1 1 calc R
N6 N 0.5527(4) 0.38930(19) 0.11146(15) 0.0222(12) Uani 1 1 d .
H6N1 H 0.5773 0.3599 0.0933 0.027 Uiso 1 1 calc R
H6N2 H 0.5216 0.3704 0.1347 0.027 Uiso 1 1 calc R
C1 C 0.5442(5) 0.5132(2) 0.1823(2) 0.0291(16) Uani 1 1 d .
C2 C 0.4943(5) 0.5210(3) 0.2235(2) 0.0286(15) Uani 1 1 d .
H2 H 0.4478 0.5532 0.2323 0.034 Uiso 1 1 calc R
C3 C 0.5254(5) 0.4745(3) 0.2473(2) 0.0309(16) Uani 1 1 d .
H3 H 0.5039 0.4672 0.2761 0.037 Uiso 1 1 calc R
C4 C 0.5968(5) 0.4378(3) 0.2216(2) 0.0262(15) Uani 1 1 d .
C5 C 0.6447(5) 0.3844(2) 0.23509(19) 0.0211(14) Uani 1 1 d .
C6 C 0.6966(5) 0.3446(2) 0.20738(19) 0.0221(13) Uani 1 1 d .
C7 C 0.7231(5) 0.2846(2) 0.2167(2) 0.0287(15) Uani 1 1 d .
H7 H 0.7230 0.2670 0.2443 0.034 Uiso 1 1 calc R
C8 C 0.7482(5) 0.2571(2) 0.1801(2) 0.0339(17) Uani 1 1 d .
H8 H 0.7647 0.2162 0.1767 0.041 Uiso 1 1 calc R
C9 C 0.7454(5) 0.3005(2) 0.1474(2) 0.0253(15) Uani 1 1 d .
C10 C 0.7698(5) 0.2895(2) 0.1039(2) 0.0255(15) Uani 1 1 d .
C11 C 0.7920(5) 0.3359(3) 0.0768(2) 0.0312(16) Uani 1 1 d .
C12 C 0.8507(6) 0.3301(3) 0.0358(2) 0.0373(18) Uani 1 1 d .
H12 H 0.8683 0.2939 0.0218 0.045 Uiso 1 1 calc R
C13 C 0.8754(6) 0.3839(3) 0.0212(2) 0.0418(19) Uani 1 1 d .
H13 H 0.9186 0.3933 -0.0036 0.050 Uiso 1 1 calc R
C14 C 0.8225(5) 0.4259(3) 0.05105(19) 0.0305(14) Uani 1 1 d .
C15 C 0.8146(5) 0.4862(3) 0.04528(19) 0.0309(15) Uani 1 1 d .
C16 C 0.7374(5) 0.5214(3) 0.0665(2) 0.0288(15) Uani 1 1 d .
C17 C 0.7110(5) 0.5807(3) 0.0572(2) 0.0343(16) Uani 1 1 d .
H17 H 0.7458 0.6041 0.0356 0.041 Uiso 1 1 calc R
C18 C 0.6282(6) 0.5987(3) 0.0839(2) 0.0351(17) Uani 1 1 d .
H18 H 0.5915 0.6362 0.0836 0.042 Uiso 1 1 calc R
C19 C 0.6056(5) 0.5511(2) 0.1127(2) 0.0257(15) Uani 1 1 d .
C20 C 0.5394(5) 0.5550(2) 0.1486(2) 0.0220(14) Uani 1 1 d .
C21 C 0.6218(5) 0.3636(3) 0.2802(2) 0.0307(16) Uani 1 1 d .
H21 H 0.5526 0.3378 0.2816 0.037 Uiso 1 1 calc R
C22 C 0.6399(5) 0.3974(3) 0.3215(2) 0.0309(16) Uani 1 1 d .
C23 C 0.6953(6) 0.4583(3) 0.3229(2) 0.0469(19) Uani 1 1 d .
H23A H 0.6372 0.4883 0.3291 0.070 Uiso 1 1 calc R
H23B H 0.7305 0.4669 0.2952 0.070 Uiso 1 1 calc R
H23C H 0.7537 0.4590 0.3452 0.070 Uiso 1 1 calc R
C24 C 0.5513(6) 0.3877(3) 0.3560(2) 0.053(2) Uani 1 1 d .
H24A H 0.5087 0.4245 0.3606 0.080 Uiso 1 1 calc R
H24B H 0.5891 0.3761 0.3826 0.080 Uiso 1 1 calc R
H24C H 0.4987 0.3564 0.3471 0.080 Uiso 1 1 calc R
C25 C 0.7145(5) 0.3428(3) 0.3115(2) 0.0332(16) Uani 1 1 d .
H25 H 0.6957 0.3063 0.3281 0.040 Uiso 1 1 calc R
C26 C 0.8362(7) 0.3499(3) 0.3000(2) 0.048(2) Uani 1 1 d .
C27 C 1.0185(8) 0.3052(5) 0.3070(4) 0.107(4) Uani 1 1 d .
H27A H 1.0553 0.2710 0.3205 0.161 Uiso 1 1 calc R
H27B H 1.0520 0.3417 0.3183 0.161 Uiso 1 1 calc R
H27C H 1.0301 0.3035 0.2761 0.161 Uiso 1 1 calc R
C41 C 0.7889(6) 0.2279(2) 0.0891(2) 0.0342(17) Uani 1 1 d .
H41 H 0.8698 0.2145 0.0916 0.041 Uiso 1 1 calc R
C42 C 0.7256(6) 0.2006(3) 0.0521(3) 0.0408(19) Uani 1 1 d .
C43 C 0.6376(6) 0.2347(3) 0.0275(2) 0.051(2) Uani 1 1 d .
H43A H 0.6686 0.2458 -0.0004 0.076 Uiso 1 1 calc R
H43B H 0.6170 0.2705 0.0434 0.076 Uiso 1 1 calc R
H43C H 0.5697 0.2101 0.0235 0.076 Uiso 1 1 calc R
C44 C 0.7983(7) 0.1589(3) 0.0243(3) 0.067(2) Uani 1 1 d .
H44A H 0.8097 0.1768 -0.0039 0.101 Uiso 1 1 calc R
H44B H 0.7590 0.1209 0.0211 0.101 Uiso 1 1 calc R
H44C H 0.8723 0.1525 0.0380 0.101 Uiso 1 1 calc R
C45 C 0.7012(6) 0.1787(2) 0.0963(2) 0.0382(18) Uani 1 1 d .
H45 H 0.7346 0.1391 0.1031 0.046 Uiso 1 1 calc R
C46 C 0.5921(6) 0.1921(3) 0.1188(2) 0.0411(19) Uani 1 1 d .
C47 C 0.4720(7) 0.1580(4) 0.1733(3) 0.075(3) Uani 1 1 d .
H47A H 0.4630 0.1248 0.1931 0.112 Uiso 1 1 calc R
H47B H 0.4038 0.1614 0.1554 0.112 Uiso 1 1 calc R
H47C H 0.4826 0.1947 0.1895 0.112 Uiso 1 1 calc R
C61 C 0.8866(6) 0.5134(3) 0.0097(2) 0.0376(17) Uani 1 1 d .
H61 H 0.8460 0.5157 -0.0183 0.045 Uiso 1 1 calc R
C62 C 1.0128(6) 0.5068(3) 0.0054(2) 0.044(2) Uani 1 1 d .
C63 C 1.0852(6) 0.4723(3) 0.0369(2) 0.047(2) Uani 1 1 d .
H63A H 1.0547 0.4776 0.0658 0.070 Uiso 1 1 calc R
H63B H 1.1638 0.4869 0.0359 0.070 Uiso 1 1 calc R
H63C H 1.0839 0.4302 0.0294 0.070 Uiso 1 1 calc R
C64 C 1.0568(7) 0.5023(3) -0.0405(3) 0.067(2) Uani 1 1 d .
H64A H 1.0089 0.5265 -0.0593 0.100 Uiso 1 1 calc R
H64B H 1.0541 0.4609 -0.0499 0.100 Uiso 1 1 calc R
H64C H 1.1355 0.5166 -0.0418 0.100 Uiso 1 1 calc R
C65 C 0.9653(6) 0.5660(3) 0.0181(2) 0.0411(18) Uani 1 1 d .
H65 H 0.9663 0.5967 -0.0049 0.049 Uiso 1 1 calc R
C66 C 0.9861(6) 0.5889(3) 0.0618(3) 0.046(2) Uani 1 1 d .
C67 C 1.0459(8) 0.6726(3) 0.1003(3) 0.078(3) Uani 1 1 d .
H67A H 1.0644 0.7144 0.0957 0.117 Uiso 1 1 calc R
H67B H 1.1125 0.6521 0.1120 0.117 Uiso 1 1 calc R
H67C H 0.9821 0.6694 0.1203 0.117 Uiso 1 1 calc R
C81 C 0.4825(5) 0.6139(3) 0.1590(2) 0.0304(16) Uani 1 1 d .
H81 H 0.5358 0.6417 0.1738 0.036 Uiso 1 1 calc R
C82 C 0.3606(6) 0.6236(3) 0.1723(2) 0.0311(16) Uani 1 1 d .
C83 C 0.2743(5) 0.5739(3) 0.1730(2) 0.0422(18) Uani 1 1 d .
H83A H 0.2573 0.5632 0.2027 0.063 Uiso 1 1 calc R
H83B H 0.3055 0.5394 0.1580 0.063 Uiso 1 1 calc R
H83C H 0.2042 0.5868 0.1588 0.063 Uiso 1 1 calc R
C84 C 0.3386(6) 0.6705(3) 0.2051(2) 0.0451(19) Uani 1 1 d .
H84A H 0.3128 0.6520 0.2317 0.068 Uiso 1 1 calc R
H84B H 0.2796 0.6976 0.1946 0.068 Uiso 1 1 calc R
H84C H 0.4089 0.6927 0.2104 0.068 Uiso 1 1 calc R
C85 C 0.4015(5) 0.6463(3) 0.1291(2) 0.0356(17) Uani 1 1 d .
H85 H 0.4134 0.6900 0.1277 0.043 Uiso 1 1 calc R
C86 C 0.3586(5) 0.6194(3) 0.0896(2) 0.0386(18) Uani 1 1 d .
C87 C 0.2907(9) 0.6398(5) 0.0189(3) 0.103(4) Uani 1 1 d .
H87A H 0.2788 0.6736 -0.0002 0.155 Uiso 1 1 calc R
H87B H 0.2178 0.6199 0.0240 0.155 Uiso 1 1 calc R
H87C H 0.3442 0.6120 0.0057 0.155 Uiso 1 1 calc R
C91 C 0.9057(5) 0.4417(2) 0.1870(2) 0.0274(15) Uani 1 1 d .
H91 H 0.8579 0.4257 0.2107 0.033 Uiso 1 1 calc R
C92 C 0.9722(5) 0.3919(3) 0.1661(3) 0.0316(17) Uani 1 1 d .
C93 C 1.0531(6) 0.2970(3) 0.1763(3) 0.059(2) Uani 1 1 d .
H93A H 1.0617 0.2663 0.1982 0.089 Uiso 1 1 calc R
H93B H 1.1285 0.3107 0.1672 0.089 Uiso 1 1 calc R
H93C H 1.0122 0.2807 0.1517 0.089 Uiso 1 1 calc R
C94 C 0.9884(5) 0.4892(2) 0.2043(2) 0.0328(17) Uani 1 1 d .
H94A H 1.0343 0.4721 0.2277 0.039 Uiso 1 1 calc R
H94B H 1.0411 0.5015 0.1812 0.039 Uiso 1 1 calc R
C95 C 0.9241(5) 0.5428(3) 0.2206(2) 0.0283(16) Uani 1 1 d .
C96 C 0.8959(6) 0.5893(2) 0.1929(2) 0.0350(17) Uani 1 1 d .
H96 H 0.9226 0.5886 0.1642 0.042 Uiso 1 1 calc R
C97 C 0.8297(6) 0.6360(3) 0.2067(2) 0.0419(19) Uani 1 1 d .
H97 H 0.8100 0.6667 0.1874 0.050 Uiso 1 1 calc R
C98 C 0.7923(6) 0.6383(3) 0.2479(2) 0.0414(18) Uani 1 1 d .
C99 C 0.8221(6) 0.5951(3) 0.2755(2) 0.047(2) Uani 1 1 d .
H99 H 0.7965 0.5975 0.3042 0.057 Uiso 1 1 calc R
C100 C 0.8882(6) 0.5476(3) 0.2634(2) 0.0383(17) Uani 1 1 d .
H100 H 0.9095 0.5185 0.2837 0.046 Uiso 1 1 calc R
C101 C 0.4572(5) 0.4180(2) 0.08966(18) 0.0240(14) Uani 1 1 d .
H101 H 0.4450 0.4579 0.1026 0.029 Uiso 1 1 calc R
C102 C 0.4894(6) 0.4261(3) 0.0422(2) 0.0354(16) Uani 1 1 d .
C103 C 0.4608(11) 0.4863(4) -0.0181(2) 0.100(4) Uani 1 1 d .
H10A H 0.4125 0.5193 -0.0274 0.150 Uiso 1 1 calc R
H10B H 0.4464 0.4518 -0.0363 0.150 Uiso 1 1 calc R
H10C H 0.5411 0.4978 -0.0204 0.150 Uiso 1 1 calc R
C104 C 0.3465(5) 0.3817(3) 0.0945(2) 0.0307(16) Uani 1 1 d .
H10D H 0.2827 0.4025 0.0803 0.037 Uiso 1 1 calc R
H10E H 0.3558 0.3425 0.0809 0.037 Uiso 1 1 calc R
C105 C 0.3208(5) 0.3743(2) 0.1415(2) 0.0271(15) Uani 1 1 d .
C106 C 0.3635(5) 0.3265(3) 0.1646(2) 0.0325(16) Uani 1 1 d .
H106 H 0.4005 0.2952 0.1498 0.039 Uiso 1 1 calc R
C107 C 0.3531(5) 0.3235(3) 0.2089(2) 0.0333(16) Uani 1 1 d .
H107 H 0.3812 0.2900 0.2239 0.040 Uiso 1 1 calc R
C108 C 0.3019(6) 0.3692(3) 0.2308(2) 0.0331(16) Uani 1 1 d .
C109 C 0.2583(5) 0.4166(3) 0.2085(2) 0.0345(17) Uani 1 1 d .
H109 H 0.2214 0.4477 0.2235 0.041 Uiso 1 1 calc R
C110 C 0.2680(5) 0.4192(3) 0.1642(2) 0.0294(15) Uani 1 1 d .
H110 H 0.2379 0.4523 0.1493 0.035 Uiso 1 1 calc R
C201 C 0.8531(12) 0.3440(5) 0.4253(3) 0.116(5) Uani 1 1 d .
H201 H 0.8777 0.3324 0.3959 0.139 Uiso 1 1 calc R
Cl11 Cl 0.9597(4) 0.3253(2) 0.4602(3) 0.284(4) Uani 1 1 d .
Cl12 Cl 0.8335(4) 0.41681(14) 0.42602(12) 0.1537(16) Uani 1 1 d .
Cl13 Cl 0.7366(3) 0.30419(17) 0.43791(15) 0.1676(17) Uani 1 1 d .
C202 C 0.6847(10) 0.3668(5) -0.0716(3) 0.105(4) Uani 1 1 d .
H202 H 0.6641 0.3692 -0.0406 0.126 Uiso 1 1 calc R
Cl21 Cl 0.5599(4) 0.3678(3) -0.10343(16) 0.274(4) Uani 1 1 d .
Cl22 Cl 0.7638(6) 0.30509(14) -0.08096(12) 0.255(4) Uani 1 1 d .
Cl23 Cl 0.7569(3) 0.42728(13) -0.08622(9) 0.1261(12) Uani 1 1 d .
C203 C 0.2117(7) 0.4900(4) 0.3288(3) 0.069(3) Uani 1 1 d .
H203 H 0.2376 0.4547 0.3122 0.083 Uiso 1 1 calc R
Cl31 Cl 0.0834(4) 0.47321(18) 0.35549(16) 0.1809(19) Uani 1 1 d .
Cl32 Cl 0.3127(3) 0.50914(11) 0.36432(12) 0.1454(16) Uani 1 1 d .
Cl33 Cl 0.1878(3) 0.54949(12) 0.29354(8) 0.1016(9) Uani 1 1 d .
C204 C 0.6812(8) 0.7868(3) 0.0869(3) 0.067(2) Uani 1 1 d .
H204 H 0.6573 0.7731 0.1159 0.080 Uiso 1 1 calc R
Cl41 Cl 0.7315(3) 0.85801(9) 0.09149(8) 0.0962(9) Uani 1 1 d .
Cl42 Cl 0.5641(2) 0.78295(15) 0.05355(10) 0.1115(10) Uani 1 1 d .
Cl43 Cl 0.7876(2) 0.73883(9) 0.06831(9) 0.0806(8) Uani 1 1 d .
Cl1 Cl 0.61875(17) 0.75498(7) 0.18798(6) 0.0475(5) Uani 1 1 d .

loop_
_atom_site_aniso_label
_atom_site_aniso_U_11
_atom_site_aniso_U_22
_atom_site_aniso_U_33
_atom_site_aniso_U_23
_atom_site_aniso_U_13
_atom_site_aniso_U_12
Co 0.0238(4) 0.0232(4) 0.0169(4) -0.0016(4) 0.0027(4) -0.0007(4)
O21 0.044(3) 0.065(3) 0.031(3) 0.010(3) -0.004(3) -0.005(3)
O22 0.064(4) 0.081(4) 0.070(4) 0.026(3) -0.002(3) 0.035(3)
O41 0.039(3) 0.046(3) 0.043(3) -0.006(2) 0.010(2) -0.001(2)
O42 0.059(3) 0.040(3) 0.066(4) -0.001(3) 0.018(3) -0.008(3)
O61 0.064(3) 0.045(3) 0.027(3) 0.005(2) 0.009(3) -0.006(2)
O62 0.073(4) 0.040(3) 0.051(4) 0.013(3) 0.008(3) -0.012(3)
O81 0.064(4) 0.065(4) 0.054(4) -0.021(3) -0.016(3) 0.018(3)
O82 0.082(5) 0.091(4) 0.039(4) 0.022(3) -0.013(3) 0.006(3)
O91 0.041(3) 0.051(3) 0.029(3) -0.010(3) 0.002(3) 0.008(2)
O92 0.034(3) 0.026(2) 0.059(4) 0.001(2) 0.002(2) 0.004(2)
O93 0.116(5) 0.063(3) 0.031(3) -0.001(3) 0.026(3) 0.048(3)
O101 0.053(3) 0.080(4) 0.016(3) -0.006(3) 0.009(3) 0.010(3)
O102 0.118(5) 0.044(3) 0.015(3) 0.013(2) 0.000(3) 0.014(3)
O103 0.056(3) 0.047(3) 0.022(3) -0.007(2) 0.009(2) 0.008(2)
N1 0.030(3) 0.026(3) 0.019(3) -0.001(2) 0.000(2) -0.001(2)
N2 0.030(3) 0.023(2) 0.015(3) -0.002(2) 0.000(2) -0.005(2)
N3 0.030(3) 0.026(3) 0.023(3) -0.002(2) 0.009(2) 0.005(2)
N4 0.030(3) 0.031(3) 0.022(3) 0.004(2) 0.006(2) 0.002(2)
N5 0.026(3) 0.025(2) 0.021(3) 0.000(2) 0.005(2) -0.001(2)
N6 0.026(3) 0.025(3) 0.015(3) -0.003(2) 0.009(2) 0.000(2)
C1 0.027(4) 0.026(3) 0.034(5) -0.007(3) 0.005(3) 0.005(3)
C2 0.036(4) 0.033(3) 0.017(4) -0.004(3) 0.006(3) 0.005(3)
C3 0.032(4) 0.044(4) 0.017(4) -0.002(3) 0.003(3) -0.001(3)
C4 0.021(3) 0.032(3) 0.026(4) -0.005(3) 0.000(3) -0.001(3)
C5 0.022(3) 0.027(3) 0.014(4) -0.003(3) 0.003(3) -0.002(3)
C6 0.021(3) 0.025(3) 0.020(4) -0.002(3) -0.005(3) -0.002(3)
C7 0.038(4) 0.033(3) 0.015(4) 0.003(3) 0.006(3) 0.003(3)
C8 0.038(4) 0.017(3) 0.046(5) -0.003(3) 0.006(4) 0.001(3)
C9 0.025(3) 0.020(3) 0.031(4) 0.001(3) 0.000(3) 0.005(3)
C10 0.026(4) 0.025(3) 0.026(4) -0.004(3) 0.005(3) 0.003(3)
C11 0.029(4) 0.040(4) 0.024(4) -0.009(3) 0.011(3) 0.001(3)
C12 0.044(4) 0.037(4) 0.031(5) -0.017(3) 0.014(3) 0.001(3)
C13 0.043(4) 0.050(4) 0.032(5) -0.005(4) 0.021(4) 0.012(4)
C14 0.035(4) 0.040(3) 0.016(4) 0.000(3) 0.009(3) 0.001(3)
C15 0.033(4) 0.041(4) 0.019(4) 0.001(3) -0.001(3) 0.000(3)
C16 0.036(4) 0.032(3) 0.018(4) 0.007(3) 0.004(3) 0.001(3)
C17 0.038(4) 0.032(3) 0.033(4) 0.016(3) 0.011(3) 0.005(3)
C18 0.043(4) 0.029(3) 0.033(5) 0.012(3) 0.014(4) 0.009(3)
C19 0.028(4) 0.025(3) 0.024(4) 0.000(3) 0.000(3) 0.001(3)
C20 0.021(3) 0.023(3) 0.022(4) -0.003(3) 0.003(3) -0.003(2)
C21 0.030(4) 0.034(3) 0.027(4) -0.004(3) -0.004(3) -0.005(3)
C22 0.039(4) 0.038(4) 0.015(4) -0.003(3) -0.001(3) -0.003(3)
C23 0.047(4) 0.040(4) 0.054(5) -0.004(3) -0.014(4) 0.008(4)
C24 0.051(5) 0.074(5) 0.034(5) -0.006(4) -0.008(4) 0.001(4)
C25 0.038(4) 0.041(4) 0.021(4) 0.003(3) 0.002(3) -0.003(3)
C26 0.059(6) 0.056(5) 0.028(5) -0.008(4) -0.013(4) 0.002(4)
C27 0.073(8) 0.131(9) 0.117(10) 0.035(8) 0.006(7) 0.049(7)
C41 0.034(4) 0.027(3) 0.042(5) -0.010(3) 0.017(3) -0.002(3)
C42 0.041(4) 0.035(4) 0.046(5) -0.019(4) 0.012(4) -0.001(3)
C43 0.054(5) 0.060(5) 0.038(5) -0.011(4) 0.003(4) -0.015(4)
C44 0.081(6) 0.055(5) 0.066(6) -0.041(4) 0.016(5) -0.004(5)
C45 0.038(4) 0.022(3) 0.054(5) -0.017(3) -0.002(4) 0.004(3)
C46 0.047(5) 0.028(4) 0.048(5) -0.019(4) 0.001(4) -0.013(3)
C47 0.057(6) 0.090(7) 0.077(7) 0.021(5) 0.013(5) -0.010(5)
C61 0.053(5) 0.045(4) 0.014(4) 0.004(3) 0.015(3) 0.005(4)
C62 0.046(5) 0.045(4) 0.040(5) 0.010(4) 0.030(4) 0.009(3)
C63 0.044(5) 0.054(4) 0.042(5) 0.001(4) 0.018(4) 0.002(4)
C64 0.072(6) 0.078(6) 0.050(6) 0.010(5) 0.031(5) -0.007(5)
C65 0.050(4) 0.041(4) 0.033(5) 0.013(4) 0.008(4) -0.006(4)
C66 0.038(4) 0.047(5) 0.053(6) 0.013(4) 0.021(4) 0.010(3)
C67 0.091(7) 0.048(5) 0.094(8) -0.008(5) -0.017(6) -0.034(5)
C81 0.037(4) 0.031(3) 0.023(4) -0.011(3) 0.004(3) 0.002(3)
C82 0.040(4) 0.032(4) 0.021(4) -0.004(3) 0.002(3) 0.008(3)
C83 0.043(4) 0.046(4) 0.037(5) 0.014(4) 0.004(3) -0.001(4)
C84 0.044(5) 0.045(4) 0.046(5) -0.011(4) 0.004(4) 0.014(3)
C85 0.045(4) 0.025(3) 0.036(5) 0.008(3) 0.006(4) 0.012(3)
C86 0.027(4) 0.056(5) 0.033(5) 0.004(4) 0.001(3) 0.018(3)
C87 0.095(8) 0.178(11) 0.037(6) 0.018(7) -0.004(6) 0.015(8)
C91 0.019(3) 0.029(3) 0.034(4) -0.004(3) -0.003(3) -0.001(3)
C92 0.022(4) 0.020(3) 0.053(5) -0.002(3) -0.011(4) -0.001(3)
C93 0.044(5) 0.034(4) 0.100(8) 0.002(4) 0.006(5) 0.017(3)
C94 0.021(3) 0.034(3) 0.043(5) -0.004(3) 0.000(3) -0.006(3)
C95 0.023(4) 0.025(3) 0.036(5) -0.007(3) -0.004(3) -0.004(3)
C96 0.047(4) 0.031(3) 0.027(4) -0.005(3) 0.003(4) -0.002(3)
C97 0.055(5) 0.030(3) 0.041(5) 0.003(3) 0.007(4) 0.004(3)
C98 0.061(5) 0.044(4) 0.019(4) 0.006(3) 0.014(4) 0.015(4)
C99 0.062(5) 0.044(4) 0.035(5) 0.000(3) 0.010(4) 0.010(4)
C100 0.053(5) 0.042(4) 0.020(4) 0.002(3) -0.009(4) 0.002(4)
C101 0.033(4) 0.031(3) 0.009(3) -0.001(3) 0.002(3) -0.003(3)
C102 0.047(4) 0.044(4) 0.016(4) -0.002(4) -0.001(3) -0.014(4)
C103 0.227(13) 0.059(5) 0.015(5) 0.012(4) -0.002(6) 0.010(7)
C104 0.024(4) 0.040(4) 0.027(4) -0.008(3) -0.007(3) -0.002(3)
C105 0.020(3) 0.031(3) 0.031(4) 0.002(3) 0.002(3) -0.005(3)
C106 0.030(4) 0.030(3) 0.038(5) 0.002(3) 0.007(3) -0.005(3)
C107 0.033(4) 0.030(3) 0.037(5) 0.003(3) 0.008(3) 0.001(3)
C108 0.031(4) 0.037(3) 0.032(5) 0.001(3) 0.008(3) 0.009(3)
C109 0.036(4) 0.028(3) 0.040(5) -0.002(3) 0.014(3) 0.005(3)
C110 0.025(3) 0.034(3) 0.029(4) 0.006(3) -0.003(3) 0.004(3)
C201 0.209(15) 0.092(8) 0.046(7) -0.013(6) -0.030(8) 0.034(9)
Cl11 0.138(4) 0.164(4) 0.550(11) -0.088(5) -0.169(6) 0.061(3)
Cl12 0.206(4) 0.102(2) 0.153(3) 0.031(2) -0.093(3) -0.036(2)
Cl13 0.135(3) 0.164(3) 0.204(4) 0.058(3) -0.016(3) -0.065(3)
C202 0.119(9) 0.128(9) 0.069(8) -0.015(7) 0.030(7) -0.025(8)
Cl21 0.148(4) 0.527(10) 0.147(4) -0.152(6) 0.070(3) -0.130(5)
Cl22 0.567(11) 0.101(2) 0.096(3) 0.019(2) 0.154(5) 0.102(4)
Cl23 0.189(3) 0.112(2) 0.077(2) 0.0117(18) 0.000(2) -0.043(2)
C203 0.078(7) 0.079(6) 0.051(6) 0.004(5) -0.009(5) -0.009(5)
Cl31 0.146(3) 0.175(4) 0.222(5) 0.088(3) 0.043(3) 0.013(3)
Cl32 0.201(3) 0.0764(16) 0.158(3) -0.0281(19) -0.131(3) 0.029(2)
Cl33 0.133(2) 0.1116(19) 0.0599(17) 0.0112(14) -0.0225(17) 0.0168(18)
C204 0.087(7) 0.070(5) 0.042(5) 0.021(4) 0.022(5) 0.007(5)
Cl41 0.149(3) 0.0606(13) 0.0793(19) -0.0125(13) 0.0467(18) -0.0056(15)
Cl42 0.0795(19) 0.161(3) 0.094(2) -0.003(2) -0.0032(17) 0.0164(18)
Cl43 0.0840(18) 0.0571(12) 0.101(2) 0.0026(13) 0.0100(15) 0.0093(12)
Cl1 0.0718(13) 0.0384(9) 0.0323(11) -0.0031(8) -0.0005(10) -0.0004(9)

loop_
_atom_type_symbol
_atom_type_description
_atom_type_scat_dispersion_real
_atom_type_scat_dispersion_imag
_atom_type_scat_source
C C 0.0033 0.0016 'International Tables Vol C Tables 4.2.6.8 and 6.1.1.4'
H H 0.0000 0.0000 'International Tables Vol C Tables 4.2.6.8 and 6.1.1.4'
N N 0.0061 0.0033 'International Tables Vol C Tables 4.2.6.8 and 6.1.1.4'
O O 0.0106 0.0060 'International Tables Vol C Tables 4.2.6.8 and 6.1.1.4'
Cl Cl 0.1484 0.1585 'International Tables Vol C Tables 4.2.6.8 and 6.1.1.4'
Co Co 0.3494 0.9721 'International Tables Vol C Tables 4.2.6.8 and 6.1.1.4'

loop_
_geom_angle_atom_site_label_1
_geom_angle_atom_site_label_2
_geom_angle_atom_site_label_3
_geom_angle
N3 Co N5 90.3(2)
N3 Co N2 89.75(19)
N5 Co N2 95.93(19)
N3 Co N1 179.5(2)
N5 Co N1 89.7(2)
N2 Co N1 89.78(19)
N3 Co N6 88.9(2)
N5 Co N6 179.1(2)
N2 Co N6 84.43(19)
N1 Co N6 91.08(19)
N3 Co N4 90.0(2)
N5 Co N4 83.30(19)
N2 Co N4 179.2(2)
N1 Co N4 90.42(19)
N6 Co N4 96.3(2)
C26 O22 C27 115.0(7)
C46 O42 C47 115.2(6)
C66 O62 C67 116.5(6)
C86 O82 C87 115.6(7)
C92 O92 C93 113.6(6)
C102 O102 C103 115.8(6)
C4 N1 C1 105.0(5)
C4 N1 Co 127.7(4)
C1 N1 Co 127.3(4)
C6 N2 C9 105.7(4)
C6 N2 Co 128.0(4)
C9 N2 Co 126.2(4)
C11 N3 C14 107.5(5)
C11 N3 Co 126.0(4)
C14 N3 Co 126.5(4)
C19 N4 C16 106.7(5)
C19 N4 Co 126.9(4)
C16 N4 Co 125.2(4)
C91 N5 Co 123.1(3)
C101 N6 Co 126.3(3)
N1 C1 C20 124.6(6)
N1 C1 C2 110.1(6)
C20 C1 C2 125.0(5)
C3 C2 C1 107.1(5)
C2 C3 C4 107.5(6)
N1 C4 C5 125.2(5)
N1 C4 C3 110.3(5)
C5 C4 C3 124.5(6)
C6 C5 C4 123.1(6)
C6 C5 C21 117.3(5)
C4 C5 C21 118.7(5)
N2 C6 C5 124.6(5)
N2 C6 C7 108.9(5)
C5 C6 C7 125.8(6)
C8 C7 C6 108.4(6)
C7 C8 C9 107.0(5)
N2 C9 C10 125.5(5)
N2 C9 C8 109.8(5)
C10 C9 C8 124.7(5)
C11 C10 C9 120.0(5)
C11 C10 C41 119.5(5)
C9 C10 C41 119.8(5)
N3 C11 C10 127.3(6)
N3 C11 C12 108.0(5)
C10 C11 C12 124.4(6)
C13 C12 C11 108.9(6)
C12 C13 C14 106.2(6)
C15 C14 N3 125.0(5)
C15 C14 C13 125.7(6)
N3 C14 C13 109.2(5)
C16 C15 C14 123.6(6)
C16 C15 C61 118.9(5)
C14 C15 C61 117.2(5)
C15 C16 N4 124.7(5)
C15 C16 C17 126.6(6)
N4 C16 C17 108.7(5)
C18 C17 C16 108.6(6)
C17 C18 C19 107.3(5)
C20 C19 N4 126.2(5)
C20 C19 C18 125.1(5)
N4 C19 C18 108.5(5)
C19 C20 C1 123.0(5)
C19 C20 C81 118.8(5)
C1 C20 C81 116.1(5)
C5 C21 C22 127.9(5)
C5 C21 C25 124.4(5)
C22 C21 C25 60.7(4)
C24 C22 C21 116.1(5)
C24 C22 C23 113.7(6)
C21 C22 C23 122.6(6)
C24 C22 C25 114.8(5)
C21 C22 C25 60.3(4)
C23 C22 C25 119.1(5)
C26 C25 C21 119.6(6)
C26 C25 C22 120.6(6)
C21 C25 C22 59.0(4)
O21 C26 O22 122.9(7)
O21 C26 C25 128.0(7)
O22 C26 C25 109.1(7)
C10 C41 C42 123.4(6)
C10 C41 C45 122.2(5)
C42 C41 C45 59.0(4)
C45 C42 C43 120.8(6)
C45 C42 C41 61.3(4)
C43 C42 C41 121.5(5)
C45 C42 C44 115.2(6)
C43 C42 C44 113.9(7)
C41 C42 C44 114.3(6)
C46 C45 C42 122.1(6)
C46 C45 C41 119.9(5)
C42 C45 C41 59.7(4)
O41 C46 O42 124.0(7)
O41 C46 C45 126.5(7)
O42 C46 C45 109.5(6)
C62 C61 C15 125.0(6)
C62 C61 C65 59.6(4)
C15 C61 C65 121.5(6)
C61 C62 C65 61.3(4)
C61 C62 C63 123.2(6)
C65 C62 C63 119.5(6)
C61 C62 C64 115.2(7)
C65 C62 C64 115.6(6)
C63 C62 C64 112.9(6)
C66 C65 C62 119.5(6)
C66 C65 C61 121.9(6)
C62 C65 C61 59.1(4)
O61 C66 O62 122.9(8)
O61 C66 C65 126.4(7)
O62 C66 C65 110.6(7)
C82 C81 C85 60.4(4)
C82 C81 C20 127.1(5)
C85 C81 C20 124.1(5)
C84 C82 C81 117.2(6)
C84 C82 C83 113.6(6)
C81 C82 C83 122.1(5)
C84 C82 C85 115.2(5)
C81 C82 C85 60.3(4)
C83 C82 C85 118.2(5)
C86 C85 C81 122.4(5)
C86 C85 C82 120.2(6)
C81 C85 C82 59.3(4)
O81 C86 O82 122.7(7)
O81 C86 C85 127.1(7)
O82 C86 C85 110.2(7)
N5 C91 C92 106.2(5)
N5 C91 C94 110.6(5)
C92 C91 C94 110.0(5)
O91 C92 O92 124.8(6)
O91 C92 C91 125.0(6)
O92 C92 C91 110.2(6)
C95 C94 C91 111.2(5)
C96 C95 C100 117.4(6)
C96 C95 C94 120.5(6)
C100 C95 C94 122.1(6)
C97 C96 C95 120.7(6)
C98 C97 C96 120.5(6)
C99 C98 C97 119.6(6)
C99 C98 O93 120.1(6)
C97 C98 O93 120.2(6)
C98 C99 C100 122.3(7)
C99 C100 C95 119.3(6)
N6 C101 C104 111.3(4)
N6 C101 C102 108.3(5)
C104 C101 C102 111.4(5)
O101 C102 O102 126.9(7)
O101 C102 C101 123.5(7)
O102 C102 C101 109.7(6)
C105 C104 C101 108.9(5)
C110 C105 C106 117.5(6)
C110 C105 C104 120.4(5)
C106 C105 C104 121.4(6)
C105 C106 C107 121.5(6)
C108 C107 C106 119.9(6)
C109 C108 O103 118.7(5)
C109 C108 C107 119.4(6)
O103 C108 C107 121.9(6)
C108 C109 C110 120.5(6)
C105 C110 C109 121.1(6)
Cl12 C201 Cl13 114.4(8)
Cl12 C201 Cl11 109.6(7)
Cl13 C201 Cl11 108.1(6)
Cl23 C202 Cl22 110.2(6)
Cl23 C202 Cl21 104.7(7)
Cl22 C202 Cl21 111.4(6)
Cl32 C203 Cl33 109.3(5)
Cl32 C203 Cl31 110.1(5)
Cl33 C203 Cl31 109.0(5)
Cl41 C204 Cl42 111.8(5)
Cl41 C204 Cl43 111.2(5)
Cl42 C204 Cl43 109.6(5)

loop_
_geom_bond_atom_site_label_1
_geom_bond_atom_site_label_2
_geom_bond_distance
Co N3 1.947(5)
Co N5 1.958(5)
Co N2 1.961(5)
Co N1 1.965(5)
Co N6 1.968(5)
Co N4 1.976(5)
O21 C26 1.199(8)
O22 C26 1.350(8)
O22 C27 1.466(10)
O41 C46 1.185(7)
O42 C46 1.358(8)
O42 C47 1.416(9)
O61 C66 1.207(8)
O62 C66 1.339(8)
O62 C67 1.424(9)
O81 C86 1.196(8)
O82 C86 1.334(8)
O82 C87 1.496(10)
O91 C92 1.201(8)
O92 C92 1.348(8)
O92 C93 1.480(7)
O93 C98 1.388(7)
O101 C102 1.174(7)
O102 C102 1.311(8)
O102 C103 1.465(9)
O103 C108 1.379(7)
N1 C4 1.375(7)
N1 C1 1.387(7)
N2 C6 1.379(7)
N2 C9 1.384(7)
N3 C11 1.372(7)
N3 C14 1.379(7)
N4 C19 1.382(7)
N4 C16 1.387(7)
N5 C91 1.503(7)
N6 C101 1.464(7)
C1 C20 1.418(8)
C1 C2 1.429(8)
C2 C3 1.341(8)
C3 C4 1.428(8)
C4 C5 1.396(8)
C5 C6 1.391(8)
C5 C21 1.512(8)
C6 C7 1.421(7)
C7 C8 1.337(8)
C8 C9 1.419(8)
C9 C10 1.413(8)
C10 C11 1.373(8)
C10 C41 1.484(7)
C11 C12 1.465(8)
C12 C13 1.330(9)
C13 C14 1.470(8)
C14 C15 1.377(8)
C15 C16 1.377(8)
C15 C61 1.528(8)
C16 C17 1.405(8)
C17 C18 1.345(8)
C18 C19 1.429(8)
C19 C20 1.369(8)
C20 C81 1.525(8)
C21 C22 1.518(8)
C21 C25 1.539(9)
C22 C24 1.515(9)
C22 C23 1.524(8)
C22 C25 1.545(9)
C25 C26 1.482(10)
C41 C42 1.508(9)
C41 C45 1.533(8)
C42 C45 1.498(10)
C42 C43 1.501(10)
C42 C44 1.540(9)
C45 C46 1.493(10)
C61 C62 1.495(9)
C61 C65 1.528(9)
C62 C65 1.504(9)
C62 C63 1.518(9)
C62 C64 1.532(10)
C65 C66 1.484(10)
C81 C82 1.506(9)
C81 C85 1.521(9)
C82 C84 1.497(8)
C82 C83 1.514(9)
C82 C85 1.524(9)
C85 C86 1.469(10)
C91 C92 1.516(8)
C91 C94 1.545(7)
C94 C95 1.516(8)
C95 C96 1.404(8)
C95 C100 1.410(9)
C96 C97 1.380(8)
C97 C98 1.364(9)
C98 C99 1.349(9)
C99 C100 1.377(9)
C101 C104 1.543(8)
C101 C102 1.544(9)
C104 C105 1.511(9)
C105 C110 1.385(8)
C105 C106 1.393(8)
C106 C107 1.394(9)
C107 C108 1.379(8)
C108 C109 1.375(8)
C109 C110 1.396(8)
C201 Cl12 1.663(10)
C201 Cl13 1.683(14)
C201 Cl11 1.714(12)
C202 Cl23 1.673(10)
C202 Cl22 1.700(11)
C202 Cl21 1.773(12)
C203 Cl32 1.683(8)
C203 Cl33 1.761(8)
C203 Cl31 1.764(9)
C204 Cl41 1.719(8)
C204 Cl42 1.728(9)
C204 Cl43 1.753(8)

loop_
_geom_hbond_atom_site_label_D
_geom_hbond_atom_site_label_H
_geom_hbond_atom_site_label_A
_geom_hbond_distance_DH
_geom_hbond_distance_HA
_geom_hbond_distance_DA
_geom_hbond_angle_DHA
N5 H5N1 O61 0.92 2.58 3.304(6) 135.8
N5 H5N1 O91 0.92 2.37 2.762(6) 105.2
C91 H91 O21 1.00 2.37 3.195(8) 139.1
C96 H96 O61 0.95 2.37 3.302(8) 165.4
C106 H106 O41 0.95 2.37 3.297(8) 164.9
C201 H201 O22 1.00 2.58 3.562(12) 167.9
C202 H202 O101 1.00 2.48 3.429(11) 158.7
C203 H203 O103 1.00 2.35 3.350(10) 178.0
C204 H204 Cl1 1.00 2.34 3.329(8) 170.3
N6 H6N1 O101 0.92 2.33 2.744(7) 107.1
